data_4135311
loop_
_publ_author_name
'Lu, Hua'
'Nakamuro, Takayuki'
'Yamashita, Keitaro'
'Yanagisawa, Haruaki'
'Nureki, Osamu'
'Kikkawa, Masahide'
'Gao, Han'
'Tian, Jiangwei'
'Shang, Rui'
'Nakamura, Eiichi'

_publ_section_title
;
 B/N-Doped p-Arylenevinylene Chromophores: Synthesis, Properties, and
 Microcrystal Electron Crystallographic Study
;
_journal_name_full 'Journal of the American Chemical Society'
_journal_paper_doi 10.1021/jacs.0c10337
_journal_year 2020
_chemical_formula_moiety 'C38 H28 B N'
_chemical_formula_sum 'C38 H28 B N'
_chemical_formula_weight 509.42
_space_group_crystal_system monoclinic
_space_group_IT_number 14
_space_group_name_Hall '-P 2ybc'
_space_group_name_H-M_alt 'P 1 21/c 1'
_atom_sites_solution_hydrogens mixed
_audit_creation_method SHELXL-2018/3
_cell_angle_alpha 90
_cell_angle_beta 102.335(4)
_cell_angle_gamma 90
_cell_formula_units_Z 2
_cell_length_a 10.6701(6)
_cell_length_b 15.1062(9)
_cell_length_c 8.7738(6)
_cell_measurement_reflns_used 3715
_cell_measurement_temperature 173(2)
_cell_measurement_theta_max 65.13
_cell_measurement_theta_min 2.11
_cell_volume 1381.56(15)
_computing_structure_refinement 'SHELXL-2018/3 (Sheldrick, 2018)'
_diffrn_ambient_temperature 173(2)
_diffrn_measured_fraction_theta_full 1.000
_diffrn_measured_fraction_theta_max 1.000
_diffrn_measurement_device_type 'Bruker APEX-II CCD'
_diffrn_radiation_type CuK\a
_diffrn_radiation_wavelength 1.54178
_diffrn_reflns_av_R_equivalents 0.0388
_diffrn_reflns_av_unetI/netI 0.0588
_diffrn_reflns_Laue_measured_fraction_full 1.000
_diffrn_reflns_Laue_measured_fraction_max 1.000
_diffrn_reflns_limit_h_max 13
_diffrn_reflns_limit_h_min -13
_diffrn_reflns_limit_k_max 19
_diffrn_reflns_limit_k_min -16
_diffrn_reflns_limit_l_max 11
_diffrn_reflns_limit_l_min -8
_diffrn_reflns_number 10594
_diffrn_reflns_point_group_measured_fraction_full 1.000
_diffrn_reflns_point_group_measured_fraction_max 1.000
_diffrn_reflns_theta_full 67.679
_diffrn_reflns_theta_max 89.033
_diffrn_reflns_theta_min 4.241
_exptl_absorpt_coefficient_mu 0.528
_exptl_absorpt_correction_T_max 0.94
_exptl_absorpt_correction_T_min 0.93
_exptl_absorpt_correction_type multi-scan
_exptl_absorpt_process_details 'SADABS; Bruker, 2008'
_exptl_crystal_colour colourless
_exptl_crystal_density_diffrn 1.225
_exptl_crystal_description block
_exptl_crystal_F_000 536
_exptl_crystal_size_max 0.150
_exptl_crystal_size_mid 0.120
_exptl_crystal_size_min 0.120
_refine_diff_density_max 0.283
_refine_diff_density_min -0.375
_refine_diff_density_rms 0.036
_refine_ls_extinction_method none
_refine_ls_goodness_of_fit_ref 1.020
_refine_ls_hydrogen_treatment mixed
_refine_ls_matrix_type full
_refine_ls_number_parameters 167
_refine_ls_number_reflns 3145
_refine_ls_number_restraints 3
_refine_ls_restrained_S_all 1.022
_refine_ls_R_factor_all 0.0654
_refine_ls_R_factor_gt 0.0487
_refine_ls_shift/su_max 0.000
_refine_ls_shift/su_mean 0.000
_refine_ls_structure_factor_coef Fsqd
_refine_ls_weighting_details 'w=1/[\s^2^(Fo^2^)+(0.05P)^2^+0.33P] where P=(Fo^2^+2Fc^2^)/3'
_refine_ls_weighting_scheme calc
_refine_ls_wR_factor_gt 0.1271
_refine_ls_wR_factor_ref 0.1332
_reflns_Friedel_coverage 0.000
_reflns_number_gt 1849
_reflns_number_total 3145
_reflns_threshold_expression 'I > 2\s(I)'
_cod_data_source_file ja0c10337_si_002.cif
_cod_data_source_block cu190517
_cod_original_sg_symbol_H-M 'P 21/c'
_cod_database_code 4135311
_shelx_shelxl_version_number 2018/3
_shelx_space_group_comment
;
The symmetry employed for this shelxl refinement is uniquely defined
by the following loop, which should always be used as a source of
symmetry information in preference to the above space-group names.
They are only intended as comments.
;
_shelx_estimated_absorpt_t_min 0.925
_shelx_estimated_absorpt_t_max 0.939

loop_
_space_group_symop_operation_xyz
'x, y, z'
'-x, y+1/2, -z+1/2'
'-x, -y, -z'
'x, -y-1/2, z-1/2'

loop_
_atom_site_label
_atom_site_type_symbol
_atom_site_fract_x
_atom_site_fract_y
_atom_site_fract_z
_atom_site_U_iso_or_equiv
_atom_site_adp_type
_atom_site_occupancy
_atom_site_site_symmetry_order
_atom_site_calc_flag
_atom_site_refinement_flags_posn
_atom_site_refinement_flags_adp
_atom_site_refinement_flags_occupancy
_atom_site_disorder_assembly
_atom_site_disorder_group
N1 N 0.56053(13) 0.61789(9) 0.64869(16) 0.0376(3) Uani 0.5 1 d . . P . .
C1 C 0.56053(13) 0.61789(9) 0.64869(16) 0.0376(3) Uani 0.5 1 d . . P . .
B1 B 0.33972(14) 0.45542(10) 0.37971(19) 0.0363(4) Uani 0.5 1 d . . P . .
C2 C 0.33972(14) 0.45542(10) 0.37971(19) 0.0363(4) Uani 0.5 1 d . . P . .
C3 C 0.43984(15) 0.51517(10) 0.48810(18) 0.0399(3) Uani 1 1 d . . . . .
C4 C 0.43858(15) 0.59862(10) 0.57223(18) 0.0399(3) Uani 1 1 d . . . . .
C5 C 0.33706(15) 0.65537(10) 0.58328(18) 0.0399(3) Uani 1 1 d . U . . .
H5 H 0.252122 0.642771 0.528509 0.048 Uiso 1 1 calc R U . . .
C6 C 0.3630(2) 0.72984(12) 0.6753(2) 0.0596(4) Uani 1 1 d . U . . .
H6 H 0.295275 0.768654 0.685547 0.071 Uiso 1 1 calc R U . . .
C7 C 0.48548(19) 0.74809(12) 0.7516(2) 0.0596(4) Uani 1 1 d . . . . .
H7 H 0.502171 0.799633 0.814733 0.071 Uiso 1 1 calc R U . . .
C8 C 0.5864(2) 0.69229(11) 0.7384(2) 0.0545(5) Uani 1 1 d . . . . .
C9 C 0.28022(14) 0.50561(9) 0.22223(18) 0.0355(4) Uani 1 1 d . . . . .
C10 C 0.15678(15) 0.54126(11) 0.1910(2) 0.0482(4) Uani 1 1 d . . . . .
H10 H 0.104815 0.534309 0.265661 0.058 Uiso 1 1 calc R U . . .
C11 C 0.10866(17) 0.58603(12) 0.0554(2) 0.0553(5) Uani 1 1 d . . . . .
H11 H 0.023626 0.608565 0.036857 0.066 Uiso 1 1 calc R U . . .
C12 C 0.18096(19) 0.59873(12) -0.0533(2) 0.0596(5) Uani 1 1 d . U . . .
H12 H 0.146726 0.628622 -0.148343 0.072 Uiso 1 1 calc R U . . .
C13 C 0.30493(19) 0.56715(12) -0.0220(2) 0.0576(5) Uani 1 1 d . U . . .
H13 H 0.358071 0.577353 -0.094401 0.069 Uiso 1 1 calc R U . . .
C14 C 0.35201(17) 0.52145(12) 0.1117(2) 0.0489(4) Uani 1 1 d . . . . .
H14 H 0.437429 0.499684 0.129503 0.059 Uiso 1 1 calc R U . . .
C15 C 0.23806(14) 0.41201(10) 0.46322(18) 0.0387(4) Uani 1 1 d . . . . .
C16 C 0.24589(17) 0.41852(12) 0.6215(2) 0.0533(5) Uani 1 1 d . . . . .
H16 H 0.313999 0.452026 0.682168 0.064 Uiso 1 1 calc R U . . .
C17 C 0.1588(2) 0.37837(14) 0.6962(2) 0.0634(5) Uani 1 1 d . U . . .
H17 H 0.166959 0.384812 0.805613 0.076 Uiso 1 1 calc R U . . .
C18 C 0.06066(19) 0.32912(13) 0.6098(2) 0.0619(5) Uani 1 1 d . U . . .
H18 H 0.000677 0.300660 0.659372 0.074 Uiso 1 1 calc R U . . .
C19 C 0.04957(18) 0.32124(13) 0.4534(2) 0.0581(5) Uani 1 1 d . . . . .
H19 H -0.018636 0.287392 0.393754 0.070 Uiso 1 1 calc R U . . .
C20 C 0.13670(16) 0.36205(11) 0.3802(2) 0.0489(4) Uani 1 1 d . . . . .
H20 H 0.127077 0.355794 0.270581 0.059 Uiso 1 1 calc R U . . .
H8 H 0.683(2) 0.7044(15) 0.800(2) 0.085(7) Uiso 1 1 d . . . . .

loop_
_atom_site_aniso_label
_atom_site_aniso_U_11
_atom_site_aniso_U_22
_atom_site_aniso_U_33
_atom_site_aniso_U_23
_atom_site_aniso_U_13
_atom_site_aniso_U_12
N1 0.0423(8) 0.0334(7) 0.0416(8) -0.0006(6) 0.0186(6) 0.0039(6)
C1 0.0423(8) 0.0334(7) 0.0416(8) -0.0006(6) 0.0186(6) 0.0039(6)
B1 0.0309(8) 0.0352(9) 0.0442(10) 0.0019(7) 0.0112(7) 0.0029(7)
C2 0.0309(8) 0.0352(9) 0.0442(10) 0.0019(7) 0.0112(7) 0.0029(7)
C3 0.0415(5) 0.0388(5) 0.0432(6) 0.0105(4) 0.0176(4) 0.0073(4)
C4 0.0415(5) 0.0388(5) 0.0432(6) 0.0105(4) 0.0176(4) 0.0073(4)
C5 0.0415(5) 0.0388(5) 0.0432(6) 0.0105(4) 0.0176(4) 0.0073(4)
C6 0.0720(8) 0.0435(7) 0.0717(10) -0.0023(6) 0.0345(7) 0.0155(7)
C7 0.0720(8) 0.0435(7) 0.0717(10) -0.0023(6) 0.0345(7) 0.0155(7)
C8 0.0650(12) 0.0404(10) 0.0631(12) -0.0036(8) 0.0252(10) 0.0094(9)
C9 0.0344(8) 0.0334(8) 0.0389(9) -0.0027(6) 0.0084(6) -0.0019(6)
C10 0.0380(9) 0.0476(10) 0.0611(11) 0.0058(8) 0.0154(8) 0.0028(7)
C11 0.0442(10) 0.0450(10) 0.0715(13) 0.0099(9) 0.0010(9) 0.0025(8)
C12 0.0728(11) 0.0465(10) 0.0538(12) 0.0104(8) 0.0007(10) 0.0061(9)
C13 0.0739(11) 0.0538(11) 0.0501(11) 0.0080(8) 0.0242(9) 0.0125(9)
C14 0.0495(10) 0.0516(10) 0.0489(11) 0.0081(8) 0.0182(8) 0.0098(8)
C15 0.0373(8) 0.0399(9) 0.0413(9) 0.0031(6) 0.0135(7) 0.0036(7)
C16 0.0583(11) 0.0582(11) 0.0475(11) -0.0004(8) 0.0204(8) -0.0059(9)
C17 0.0769(13) 0.0730(13) 0.0479(11) 0.0028(9) 0.0304(9) -0.0085(9)
C18 0.0641(11) 0.0619(12) 0.0689(14) 0.0120(9) 0.0347(9) -0.0085(9)
C19 0.0505(10) 0.0588(12) 0.0681(14) 0.0008(9) 0.0195(9) -0.0130(9)
C20 0.0486(10) 0.0528(11) 0.0484(10) -0.0013(8) 0.0172(8) -0.0089(8)

loop_
_atom_type_symbol
_atom_type_description
_atom_type_scat_dispersion_real
_atom_type_scat_dispersion_imag
_atom_type_scat_source
C C 0.0181 0.0091 'International Tables Vol C Tables 4.2.6.8 and 6.1.1.4'
H H 0.0000 0.0000 'International Tables Vol C Tables 4.2.6.8 and 6.1.1.4'
B B 0.0090 0.0039 'International Tables Vol C Tables 4.2.6.8 and 6.1.1.4'
N N 0.0311 0.0180 'International Tables Vol C Tables 4.2.6.8 and 6.1.1.4'

loop_
_geom_angle_atom_site_label_1
_geom_angle_atom_site_label_2
_geom_angle_atom_site_label_3
_geom_angle
_geom_angle_site_symmetry_1
_geom_angle_site_symmetry_3
_geom_angle_publ_flag
C4 N1 C8 120.93(14) . . ?
C4 N1 B1 112.00(12) . 3_666 ?
C8 N1 B1 127.07(14) . 3_666 ?
C3 B1 C15 114.06(13) . . ?
C3 B1 C9 110.48(12) . . ?
C15 B1 C9 114.65(12) . . ?
C3 B1 N1 95.99(11) . 3_666 ?
C15 B1 N1 109.44(12) . 3_666 ?
C9 B1 N1 110.67(12) . 3_666 ?
C3 C3 C4 109.19(19) 3_666 . ?
C3 C3 B1 114.03(18) 3_666 . ?
C4 C3 B1 136.77(13) . . ?
N1 C4 C5 120.44(15) . . ?
N1 C4 C3 108.79(13) . . ?
C5 C4 C3 130.77(15) . . ?
C6 C5 C4 118.59(16) . . ?
C6 C5 H5 120.7 . . ?
C4 C5 H5 120.7 . . ?
C7 C6 C5 120.32(16) . . ?
C7 C6 H6 119.8 . . ?
C5 C6 H6 119.8 . . ?
C6 C7 C8 120.94(18) . . ?
C6 C7 H7 119.5 . . ?
C8 C7 H7 119.5 . . ?
N1 C8 C7 118.78(19) . . ?
N1 C8 H8 119.1(12) . . ?
C7 C8 H8 122.0(12) . . ?
C14 C9 C10 115.97(15) . . ?
C14 C9 B1 121.12(13) . . ?
C10 C9 B1 122.77(13) . . ?
C11 C10 C9 121.61(16) . . ?
C11 C10 H10 119.2 . . ?
C9 C10 H10 119.2 . . ?
C12 C11 C10 120.96(17) . . ?
C12 C11 H11 119.5 . . ?
C10 C11 H11 119.5 . . ?
C11 C12 C13 118.36(17) . . ?
C11 C12 H12 120.8 . . ?
C13 C12 H12 120.8 . . ?
C14 C13 C12 120.61(17) . . ?
C14 C13 H13 119.7 . . ?
C12 C13 H13 119.7 . . ?
C13 C14 C9 122.41(16) . . ?
C13 C14 H14 118.8 . . ?
C9 C14 H14 118.8 . . ?
C16 C15 C20 116.10(15) . . ?
C16 C15 B1 122.67(15) . . ?
C20 C15 B1 121.20(14) . . ?
C15 C16 C17 122.93(18) . . ?
C15 C16 H16 118.5 . . ?
C17 C16 H16 118.5 . . ?
C18 C17 C16 119.01(18) . . ?
C18 C17 H17 120.5 . . ?
C16 C17 H17 120.5 . . ?
C19 C18 C17 119.82(17) . . ?
C19 C18 H18 120.1 . . ?
C17 C18 H18 120.1 . . ?
C18 C19 C20 120.57(18) . . ?
C18 C19 H19 119.7 . . ?
C20 C19 H19 119.7 . . ?
C19 C20 C15 121.57(17) . . ?
C19 C20 H20 119.2 . . ?
C15 C20 H20 119.2 . . ?

loop_
_geom_bond_atom_site_label_1
_geom_bond_atom_site_label_2
_geom_bond_distance
_geom_bond_site_symmetry_2
_geom_bond_publ_flag
N1 C4 1.362(2) . ?
N1 C8 1.366(2) . ?
N1 B1 1.592(2) 3_666 ?
B1 C3 1.558(2) . ?
B1 C15 1.576(2) . ?
B1 C9 1.585(2) . ?
C3 C3 1.337(3) 3_666 ?
C3 C4 1.462(2) . ?
C4 C5 1.401(2) . ?
C5 C6 1.378(2) . ?
C5 H5 0.9500 . ?
C6 C7 1.363(3) . ?
C6 H6 0.9500 . ?
C7 C8 1.392(2) . ?
C7 H7 0.9500 . ?
C8 H8 1.07(2) . ?
C9 C14 1.379(2) . ?
C9 C10 1.395(2) . ?
C10 C11 1.370(2) . ?
C10 H10 0.9500 . ?
C11 C12 1.362(3) . ?
C11 H11 0.9500 . ?
C12 C13 1.378(3) . ?
C12 H12 0.9500 . ?
C13 C14 1.361(2) . ?
C13 H13 0.9500 . ?
C14 H14 0.9500 . ?
C15 C16 1.377(2) . ?
C15 C20 1.390(2) . ?
C16 C17 1.386(2) . ?
C16 H16 0.9500 . ?
C17 C18 1.373(3) . ?
C17 H17 0.9500 . ?
C18 C19 1.357(3) . ?
C18 H18 0.9500 . ?
C19 C20 1.383(2) . ?
C19 H19 0.9500 . ?
C20 H20 0.9500 . ?
